data_2200269
loop_
_publ_author_name
'Zhang, Yan-Ling'
'Wang, Ya-Wen'
'Li, Yi-Zhi'
'Liu, Wei-Sheng'
'Yu, Kai-Bei'
'Wang, Liu-Fang'

_publ_section_title
;
 <i>N</i>,<i>N</i>'-Diethyl-<i>N</i>,<i>N</i>'-diphenyl-3-oxapentanediamide
;
_journal_issue 6
_journal_name_full 'Acta Crystallographica Section E'
_journal_page_first o483
_journal_page_last o484
_journal_paper_doi 10.1107/S1600536801006274
_journal_volume 57
_journal_year 2001
_chemical_formula_iupac 'C20 H24 N2 O3'
_chemical_formula_moiety 'C20 H24 N2 O3'
_chemical_formula_structural 'C20 H24 N2 O3'
_chemical_formula_sum 'C20 H24 N2 O3'
_chemical_formula_weight 340.41
_chemical_name_systematic
;
N,N'-Diethyl-N,N'-diphenyl-3-oxapentanediamide
;
_space_group_IT_number 14
_symmetry_cell_setting monoclinic
_symmetry_space_group_name_Hall '-P 2ybc'
_symmetry_space_group_name_H-M 'P 1 21/c 1'
_cell_angle_alpha 90.00
_cell_angle_beta 94.17(2)
_cell_angle_gamma 90.00
_cell_formula_units_Z 4
_cell_length_a 9.274(2)
_cell_length_b 9.6410(10)
_cell_length_c 20.746(3)
_cell_measurement_reflns_used 25
_cell_measurement_temperature 296(2)
_cell_measurement_theta_max 12.98
_cell_measurement_theta_min 3.05
_cell_volume 1850.0(5)
_computing_cell_refinement 'DENZO-SMN (Otwinowski & Minor, 1997)'
_computing_data_collection 'KappaCCD Server Software (Nonius, 1997)'
_computing_data_reduction DENZO-SMN
_computing_molecular_graphics 'ORTEP-3 (Farrugia, 1997)'
_computing_publication_material SHELXL97
_computing_structure_refinement 'SHELXL97 (Sheldrick, 1997)'
_computing_structure_solution 'SHELXS97 (Sheldrick, 1997)'
_diffrn_ambient_temperature 296(2)
_diffrn_measured_fraction_theta_full 1.000
_diffrn_measured_fraction_theta_max 1.000
_diffrn_measurement_device_type KappaCCD
_diffrn_measurement_method \w
_diffrn_radiation_monochromator graphite
_diffrn_radiation_source 'fine-focus sealed tube'
_diffrn_radiation_type MoK\a
_diffrn_radiation_wavelength .71073
_diffrn_reflns_av_R_equivalents .0000
_diffrn_reflns_av_sigmaI/netI .0290
_diffrn_reflns_limit_h_max 10
_diffrn_reflns_limit_h_min -11
_diffrn_reflns_limit_k_max 11
_diffrn_reflns_limit_k_min 0
_diffrn_reflns_limit_l_max 24
_diffrn_reflns_limit_l_min 0
_diffrn_reflns_number 3250
_diffrn_reflns_theta_full 25.00
_diffrn_reflns_theta_max 25.00
_diffrn_reflns_theta_min 1.97
_diffrn_standards_decay_% 1.78
_diffrn_standards_interval_count 97
_diffrn_standards_number 3
_exptl_absorpt_coefficient_mu .083
_exptl_absorpt_correction_type none
_exptl_crystal_colour yellow
_exptl_crystal_density_diffrn 1.222
_exptl_crystal_density_method 'not measured'
_exptl_crystal_description block
_exptl_crystal_F_000 728
_exptl_crystal_size_max .68
_exptl_crystal_size_mid .38
_exptl_crystal_size_min .22
_refine_diff_density_max .471
_refine_diff_density_min -.313
_refine_ls_extinction_method none
_refine_ls_goodness_of_fit_ref 1.010
_refine_ls_hydrogen_treatment noref
_refine_ls_matrix_type full
_refine_ls_number_parameters 226
_refine_ls_number_reflns 3250
_refine_ls_number_restraints 0
_refine_ls_restrained_S_all 1.010
_refine_ls_R_factor_all .0569
_refine_ls_R_factor_gt .0452
_refine_ls_shift/su_max <0.001
_refine_ls_shift/su_mean .000
_refine_ls_structure_factor_coef Fsqd
_refine_ls_weighting_details 'calc w = 1/[\s^2^(Fo^2^)+(0.01P)^2^+0.51P] where P = (Fo^2^+2Fc^2^)/3'
_refine_ls_weighting_scheme calc
_refine_ls_wR_factor_ref .0890
_reflns_number_gt 2551
_reflns_number_total 3250
_reflns_threshold_expression I>2\s(I)
_cod_data_source_file bt6033.cif
_cod_data_source_block I
_cod_depositor_comments
;
The following automatic conversions were performed:
'_symmetry_cell_setting' value 'Monoclinic' changed to 'monoclinic'
according to '/home/saulius/struct/CIF-dictionaries/cif_core.dic'
dictionary named 'cif_core.dic' version 2.4.1 from 2010-06-29.

Automatic conversion script
Id: cif_fix_enum 1527 2010-12-29 10:47:43Z saulius 

The following automatic conversions were performed:

'_symmetry_cell_setting' value 'Monoclinic' changed to 'monoclinic'
according to /home/saulius/struct/CIF-dictionaries/cif_core.dic
dictionary named 'cif_core.dic' version 2.4.1 from 2010-06-29.

Automatic conversion script
Id: cif_fix_values 1715 2011-07-08 13:25:40Z adriana 
;
_cod_original_sg_symbol_H-M 'P 21/c'
_cod_database_code 2200269
_cod_database_fobs_code 2200269

loop_
_symmetry_equiv_pos_as_xyz
'x, y, z'
'-x, y+1/2, -z+1/2'
'-x, -y, -z'
'x, -y-1/2, z-1/2'

loop_
_atom_site_label
_atom_site_fract_x
_atom_site_fract_y
_atom_site_fract_z
_atom_site_U_iso_or_equiv
_atom_site_adp_type
_atom_site_calc_flag
_atom_site_refinement_flags
_atom_site_occupancy
_atom_site_disorder_assembly
_atom_site_disorder_group
_atom_site_type_symbol
O1 .18736(12) .00035(13) .20178(6) .0635(3) Uani d . 1 . . O
O2 .19608(12) .12435(14) .08371(7) .0751(4) Uani d . 1 . . O
O3 .07956(15) -.26279(17) .20930(9) .0983(5) Uani d . 1 . . O
N1 -.04239(14) .16217(19) .07189(9) .0791(4) Uani d . 1 . . N
N2 .27265(19) -.36191(16) .16739(11) .0919(6) Uani d . 1 . . N
C1 .05449(16) .03711(19) .16792(9) .0590(4) Uani d . 1 . . C
H1C -.0003 .0957 .1952 .080 Uiso calc R 1 . . H
H1D -.0016 -.0462 .1582 .080 Uiso calc R 1 . . H
C2 .07740(16) .11331(18) .10532(9) .0587(4) Uani d . 1 . . C
C3 -.18633(18) .1602(3) .09539(11) .0791(4) Uani d . 1 . . C
C4 -.22960(19) .2629(2) .13459(10) .0748(6) Uani d . 1 . . C
H4A -.1634 .3294 .1503 .080 Uiso calc R 1 . . H
C5 -.3704(2) .2695(2) .15134(11) .0780(6) Uani d . 1 . . C
H5A -.3998 .3409 .1775 .080 Uiso calc R 1 . . H
C6 -.46692(18) .1696(2) .12900(10) .0696(5) Uani d . 1 . . C
H6A -.5622 .1725 .1402 .080 Uiso calc R 1 . . H
C7 -.4223(2) .0663(2) .09037(11) .0776(6) Uani d . 1 . . C
H7A -.4871 -.0023 .0757 .080 Uiso calc R 1 . . H
C8 -.2833(2) .0627(2) .07301(11) .0770(6) Uani d . 1 . . C
H8A -.2547 -.0070 .0457 .080 Uiso calc R 1 . . H
C9 -.0368(3) .1888(3) -.00112(19) .1481(10) Uani d . 1 . . C
H9A .0457 .1457 -.0192 .080 Uiso calc R 1 . . H
H9B -.1256 .1638 -.0260 .080 Uiso calc R 1 . . H
C10 -.0195(3) .3418(3) .00833(19) .1481(10) Uani d . 1 . . C
H10A -.0624 .3895 -.0289 .080 Uiso calc R 1 . . H
H10B .0814 .3643 .0140 .080 Uiso calc R 1 . . H
H10C -.0665 .3697 .0460 .080 Uiso calc R 1 . . H
C11 .26283(17) -.11108(17) .17525(9) .0577(4) Uani d . 1 . . C
H11A .3618 -.1108 .1940 .080 Uiso calc R 1 . . H
H11B .2655 -.0964 .1291 .080 Uiso calc R 1 . . H
C12 .19756(19) -.2505(2) .18634(10) .0703(5) Uani d . 1 . . C
C13 .4126(2) -.35088(19) .14132(12) .0726(5) Uani d . 1 . . C
C14 .5366(3) -.3489(2) .18199(12) .0825(6) Uani d . 1 . . C
H14A .5308 -.3517 .2265 .080 Uiso calc R 1 . . H
C15 .6701(3) -.3427(2) .15607(14) .0928(7) Uani d . 1 . . C
H15A .7550 -.3446 .1828 .080 Uiso calc R 1 . . H
C16 .6747(3) -.3337(3) .09061(17) .1083(9) Uani d . 1 . . C
H16A .7634 -.3252 .0727 .080 Uiso calc R 1 . . H
C17 .5526(3) -.3371(3) .05173(14) .1093(9) Uani d . 1 . . C
H17A .5572 -.3335 .0071 .080 Uiso calc R 1 . . H
C18 .4216(3) -.3459(3) .07747(13) .0974(8) Uani d . 1 . . C
H18A .3376 -.3484 .0502 .080 Uiso calc R 1 . . H
C19 .2046(3) -.5049(3) .16474(15) .1195(10) Uani d . 1 . . C
H19A .1000 -.4976 .1612 .080 Uiso calc R 1 . . H
H19B .2345 -.5560 .1277 .080 Uiso calc R 1 . . H
C20 .2539(3) -.5753(4) .22466(15) .1303(11) Uani d . 1 . . C
H20A .2448 -.6737 .2189 .080 Uiso calc R 1 . . H
H20B .1960 -.5461 .2587 .080 Uiso calc R 1 . . H
H20C .3533 -.5522 .2358 .080 Uiso calc R 1 . . H

loop_
_atom_site_aniso_label
_atom_site_aniso_U_11
_atom_site_aniso_U_22
_atom_site_aniso_U_33
_atom_site_aniso_U_12
_atom_site_aniso_U_13
_atom_site_aniso_U_23
O1 .0485(6) .0742(8) .0665(7) .0155(6) -.0043(5) -.0065(6)
O2 .0370(6) .0896(10) .1005(10) .0028(6) .0178(6) .0256(8)
O3 .0639(9) .0920(11) .1441(14) .0149(8) .0420(9) .0462(10)
N1 .0351(6) .1111(11) .0933(9) .0211(6) .0194(6) .0488(8)
N2 .0734(11) .0448(9) .1635(19) .0090(8) .0492(12) .0218(10)
C1 .0375(8) .0694(11) .0708(11) .0106(8) .0079(7) .0023(9)
C2 .0370(8) .0576(10) .0823(12) .0027(7) .0099(8) .0093(9)
C3 .0351(6) .1111(11) .0933(9) .0211(6) .0194(6) .0488(8)
C4 .0409(9) .0910(15) .0910(14) -.0136(9) -.0048(9) -.0001(12)
C5 .0563(11) .0845(14) .0952(15) .0081(10) .0183(10) -.0158(12)
C6 .0334(8) .0938(15) .0819(13) .0065(9) .0055(8) .0028(11)
C7 .0555(11) .0846(14) .0946(15) -.0120(10) .0189(10) -.0093(12)
C8 .0582(11) .0687(12) .1079(16) .0061(10) .0311(11) -.0025(11)
C9 .0678(11) .151(2) .227(3) .0005(13) .0197(14) -.065(2)
C10 .0678(11) .151(2) .227(3) .0005(13) .0197(14) -.065(2)
C11 .0461(9) .0555(10) .0718(11) .0139(7) .0064(8) .0043(8)
C12 .0539(10) .0677(12) .0909(14) .0052(9) .0160(10) .0311(11)
C13 .0650(12) .0540(11) .1006(16) .0128(9) .0182(11) .0065(11)
C14 .0930(16) .0688(13) .0870(15) .0111(12) .0160(13) .0020(11)
C15 .0681(14) .0908(17) .120(2) .0118(12) .0092(14) -.0038(15)
C16 .0960(19) .0882(17) .149(3) .0206(15) .0646(19) .0142(17)
C17 .133(2) .111(2) .0885(18) .0423(19) .0391(18) .0118(15)
C18 .0899(17) .1023(19) .0992(19) .0328(14) .0004(14) .0029(15)
C19 .107(2) .130(3) .117(2) .0054(18) -.0213(17) -.0097(19)
C20 .093(2) .160(3) .140(3) .009(2) .0258(19) .005(2)

loop_
_atom_type_symbol
_atom_type_description
_atom_type_scat_dispersion_real
_atom_type_scat_dispersion_imag
_atom_type_scat_source
C C .0033 .0016 'International Tables Vol C Tables 4.2.6.8 and 6.1.1.4'
H H .0000 .0000 'International Tables Vol C Tables 4.2.6.8 and 6.1.1.4'
N N .0061 .0033 'International Tables Vol C Tables 4.2.6.8 and 6.1.1.4'
O O .0106 .0060 'International Tables Vol C Tables 4.2.6.8 and 6.1.1.4'

loop_
_geom_angle_atom_site_label_1
_geom_angle_atom_site_label_2
_geom_angle_atom_site_label_3
_geom_angle
C11 O1 C1 115.69(13)
C2 N1 C3 124.33(16)
C2 N1 C9 118.53(17)
C3 N1 C9 115.41(17)
C12 N2 C13 123.02(16)
C12 N2 C19 120.70(18)
C13 N2 C19 115.86(18)
O1 C1 C2 111.93(13)
O1 C1 H1C 109.2
C2 C1 H1C 109.2
O1 C1 H1D 109.2
C2 C1 H1D 109.2
H1C C1 H1D 107.9
O2 C2 N1 120.66(17)
O2 C2 C1 122.73(15)
N1 C2 C1 116.50(14)
C8 C3 C4 119.42(16)
C8 C3 N1 119.7(2)
C4 C3 N1 120.6(2)
C3 C4 C5 120.72(19)
C3 C4 H4A 119.6
C5 C4 H4A 119.6
C6 C5 C4 119.32(19)
C6 C5 H5A 120.3
C4 C5 H5A 120.3
C7 C6 C5 119.56(17)
C7 C6 H6A 120.2
C5 C6 H6A 120.2
C6 C7 C8 120.6(2)
C6 C7 H7A 119.7
C8 C7 H7A 119.7
C3 C8 C7 120.4(2)
C3 C8 H8A 119.8
C7 C8 H8A 119.8
C10 C9 N1 92.7(3)
C10 C9 H9A 113.2
N1 C9 H9A 113.2
C10 C9 H9B 113.2
N1 C9 H9B 113.2
H9A C9 H9B 110.5
C9 C10 H10A 109.5
C9 C10 H10B 109.5
H10A C10 H10B 109.5
C9 C10 H10C 109.5
H10A C10 H10C 109.5
H10B C10 H10C 109.5
O1 C11 C12 113.85(14)
O1 C11 H11A 108.8
C12 C11 H11A 108.8
O1 C11 H11B 108.8
C12 C11 H11B 108.8
H11A C11 H11B 107.7
O3 C12 N2 121.78(18)
O3 C12 C11 121.75(18)
N2 C12 C11 116.42(15)
C18 C13 C14 119.9(2)
C18 C13 N2 119.8(2)
C14 C13 N2 120.3(2)
C13 C14 C15 119.5(2)
C13 C14 H14A 120.2
C15 C14 H14A 120.2
C16 C15 C14 118.8(2)
C16 C15 H15A 120.6
C14 C15 H15A 120.6
C17 C16 C15 120.7(2)
C17 C16 H16A 119.7
C15 C16 H16A 119.7
C16 C17 C18 120.2(3)
C16 C17 H17A 119.9
C18 C17 H17A 119.9
C13 C18 C17 120.8(3)
C13 C18 H18A 119.6
C17 C18 H18A 119.6
C20 C19 N2 106.7(2)
C20 C19 H19A 110.4
N2 C19 H19A 110.4
C20 C19 H19B 110.4
N2 C19 H19B 110.4
H19A C19 H19B 108.6
C19 C20 H20A 109.5
C19 C20 H20B 109.5
H20A C20 H20B 109.5
C19 C20 H20C 109.5
H20A C20 H20C 109.5
H20B C20 H20C 109.5

loop_
_geom_bond_atom_site_label_1
_geom_bond_atom_site_label_2
_geom_bond_site_symmetry_2
_geom_bond_distance
_geom_bond_publ_flag
O1 C11 . 1.4153(19) ?
O1 C1 . 1.4183(19) ?
O2 C2 . 1.2229(19) ?
O3 C12 . 1.230(2) ?
N1 C2 . 1.351(2) ?
N1 C3 . 1.454(2) ?
N1 C9 . 1.541(4) ?
N2 C12 . 1.354(2) ?
N2 C13 . 1.446(2) ?
N2 C19 . 1.516(3) ?
C1 C2 . 1.521(2) ?
C1 H1C . .9700 ?
C1 H1D . .9700 ?
C3 C8 . 1.359(3) ?
C3 C4 . 1.360(3) ?
C4 C5 . 1.377(2) ?
C4 H4A . .9300 ?
C5 C6 . 1.372(3) ?
C5 H5A . .9300 ?
C6 C7 . 1.362(3) ?
C6 H6A . .9300 ?
C7 C8 . 1.364(2) ?
C7 H7A . .9300 ?
C8 H8A . .9300 ?
C9 C10 . 1.495(4) ?
C9 H9A . .9700 ?
C9 H9B . .9700 ?
C10 H10A . .9600 ?
C10 H10B . .9600 ?
C10 H10C . .9600 ?
C11 C12 . 1.499(2) ?
C11 H11A . .9700 ?
C11 H11B . .9700 ?
C13 C18 . 1.334(3) ?
C13 C14 . 1.376(3) ?
C14 C15 . 1.387(3) ?
C14 H14A . .9300 ?
C15 C16 . 1.365(4) ?
C15 H15A . .9300 ?
C16 C17 . 1.342(4) ?
C16 H16A . .9300 ?
C17 C18 . 1.364(3) ?
C17 H17A . .9300 ?
C18 H18A . .9300 ?
C19 C20 . 1.460(4) ?
C19 H19A . .9700 ?
C19 H19B . .9700 ?
C20 H20A . .9600 ?
C20 H20B . .9600 ?
C20 H20C . .9600 ?

loop_
_geom_torsion_atom_site_label_1
_geom_torsion_atom_site_label_2
_geom_torsion_atom_site_label_3
_geom_torsion_atom_site_label_4
_geom_torsion
C11 O1 C1 C2 -73.95(19)
C3 N1 C2 O2 -176.5(2)
C9 N1 C2 O2 19.2(3)
C3 N1 C2 C1 7.3(3)
C9 N1 C2 C1 -157.0(2)
O1 C1 C2 O2 8.8(3)
O1 C1 C2 N1 -175.12(17)
C2 N1 C3 C8 -102.4(3)
C9 N1 C3 C8 62.3(3)
C2 N1 C3 C4 84.1(3)
C9 N1 C3 C4 -111.1(3)
C8 C3 C4 C5 -.5(3)
N1 C3 C4 C5 173.03(18)
C3 C4 C5 C6 1.2(3)
C4 C5 C6 C7 -.4(3)
C5 C6 C7 C8 -1.0(3)
C4 C3 C8 C7 -.9(3)
N1 C3 C8 C7 -174.50(19)
C6 C7 C8 C3 1.7(3)
C2 N1 C9 C10 -101.7(2)
C3 N1 C9 C10 92.6(2)
C1 O1 C11 C12 -74.42(19)
C13 N2 C12 O3 -178.9(2)
C19 N2 C12 O3 8.9(4)
C13 N2 C12 C11 3.6(3)
C19 N2 C12 C11 -168.6(2)
O1 C11 C12 O3 8.5(3)
O1 C11 C12 N2 -173.99(18)
C12 N2 C13 C18 -94.7(3)
C19 N2 C13 C18 77.9(3)
C12 N2 C13 C14 86.9(3)
C19 N2 C13 C14 -100.5(3)
C18 C13 C14 C15 -.4(3)
N2 C13 C14 C15 177.98(19)
C13 C14 C15 C16 2.3(3)
C14 C15 C16 C17 -3.0(4)
C15 C16 C17 C18 1.8(4)
C14 C13 C18 C17 -.8(4)
N2 C13 C18 C17 -179.2(2)
C16 C17 C18 C13 .1(4)
C12 N2 C19 C20 -97.7(3)
C13 N2 C19 C20 89.5(3)

loop_
_cod_related_entry_id
_cod_related_entry_database
_cod_related_entry_code
1 ChemSpider 21132872
